data_1576865
loop_
_publ_author_name
'Reith, Sascha'
'Oberdorf, Kai'
'Mart&#xed;nez, Sebsti&#xe1;n'
'Landgraf, Jann B.'
'Ahrens, Alena'
'Jakobi, Felix'
'Xie, Xiulan'
'Lichtenberg, Crispin'

_publ_section_title
;
 The bismuth phosphanides Bi(PR<sub>2</sub>)<sub>3</sub>: sources of
 phosphanyl radicals, P-inversion, and reversible olefin insertion.
;
_journal_issue 10
_journal_name_full 'Chemical science'
_journal_page_first 5183
_journal_page_last 5191
_journal_paper_doi 10.1039/d5sc07240a
_journal_volume 17
_journal_year 2026
_chemical_formula_moiety 'C24 H54 Bi P3'
_chemical_formula_sum 'C24 H54 Bi P3'
_chemical_formula_weight 644.56
_space_group_crystal_system monoclinic
_space_group_IT_number 14
_space_group_name_Hall '-P 2ybc'
_space_group_name_H-M_alt 'P 1 21/c 1'
_atom_sites_solution_hydrogens geom
_atom_sites_solution_primary dual
_atom_sites_solution_secondary difmap
_audit_creation_date 2021-02-05
_audit_creation_method 'CrysAlisPro 1.171.41.96a (Rigaku OD, 2021)'
_audit_update_record
;
2025-11-11 deposited with the CCDC.	2025-12-22 downloaded from the CCDC.
;
_cell_angle_alpha 90.0
_cell_angle_beta 108.020(3)
_cell_angle_gamma 90.0
_cell_formula_units_Z 4
_cell_length_a 11.5915(3)
_cell_length_b 16.9444(4)
_cell_length_c 16.3179(5)
_cell_measurement_reflns_used 14042
_cell_measurement_temperature 99.9(5)
_cell_measurement_theta_max 32.3750
_cell_measurement_theta_min 2.2240
_cell_volume 3047.80(15)
_computing_cell_refinement 'CrysAlisPro 1.171.41.96a (Rigaku OD, 2021)'
_computing_data_collection 'CrysAlisPro 1.171.41.96a (Rigaku OD, 2021)'
_computing_data_reduction 'CrysAlisPro 1.171.41.96a (Rigaku OD, 2021)'
_computing_molecular_graphics 'ShelXLe (Huebschle et all, 2011)'
_computing_publication_material 'SHELXL-2018/3 (Sheldrick, 2018)'
_computing_structure_refinement 'SHELXL-2018/3 (Sheldrick, 2018)'
_computing_structure_solution 'SHELXT 2014/4 (Sheldrick, 2014)'
_diffrn_ambient_environment N~2~
_diffrn_ambient_temperature 99.9(5)
_diffrn_detector 'Hybrid Pixel Array Detector'
_diffrn_detector_area_resol_mean 10.0000
_diffrn_detector_type HyPix
_diffrn_measured_fraction_theta_full 0.9992
_diffrn_measured_fraction_theta_max 0.8419
_diffrn_measurement_details
;
List of Runs (angles in degrees, time in seconds):

  # Type    Start    End  Width  t~exp~   \w     \q     \k     \f   Frames
#--------------------------------------------------------------------------
  1  \w     18.00  52.00   0.50    6.50    --    8.52-117.00 -75.00   68
  2  \w     28.00  75.00   0.50    6.50    --    8.52-160.00 132.00   94
  3  \w    -20.00   5.00   0.50    6.50    --    8.52 -19.00 -90.00   50
  4  \w    -65.00  -7.00   0.50    6.50    --    8.52 -19.00   0.00  116
  5  \w    -26.00   6.00   0.50    6.50    --    8.52 -99.00-120.00   64
  6  \w    -26.00  42.00   0.50    6.50    --    8.52 -99.00 150.00  136
  7  \w    -26.00  23.00   0.50    6.50    --   -9.46 -99.00-180.00   98
  8  \w     -2.00  23.00   0.50    6.50    --   -9.46 -99.00-150.00   50
;
_diffrn_measurement_device 'four-circle diffractometer'
_diffrn_measurement_device_type 'XtaLAB Synergy, Dualflex, HyPix'
_diffrn_measurement_method '\w scans'
_diffrn_orient_matrix_type 'CrysAlisPro convention (1999,Acta A55,543-557)'
_diffrn_orient_matrix_UB_11 0.0249294000
_diffrn_orient_matrix_UB_12 -0.0353404000
_diffrn_orient_matrix_UB_13 0.0215712000
_diffrn_orient_matrix_UB_21 0.0495917000
_diffrn_orient_matrix_UB_22 0.0216645000
_diffrn_orient_matrix_UB_23 0.0271247000
_diffrn_orient_matrix_UB_31 -0.0325773000
_diffrn_orient_matrix_UB_32 0.0058567000
_diffrn_orient_matrix_UB_33 0.0298026000
_diffrn_radiation_monochromator mirror
_diffrn_radiation_probe x-ray
_diffrn_radiation_type 'Mo K\a'
_diffrn_radiation_wavelength 0.71073
_diffrn_reflns_av_R_equivalents 0.0454
_diffrn_reflns_av_sigmaI/netI 0.0688
_diffrn_reflns_av_unetI/netI 0.0483
_diffrn_reflns_Laue_measured_fraction_full 1.000
_diffrn_reflns_Laue_measured_fraction_max 0.842
_diffrn_reflns_limit_h_max 16
_diffrn_reflns_limit_h_min -16
_diffrn_reflns_limit_k_max 24
_diffrn_reflns_limit_k_min -23
_diffrn_reflns_limit_l_max 23
_diffrn_reflns_limit_l_min -23
_diffrn_reflns_number 36069
_diffrn_reflns_point_group_measured_fraction_full 1.000
_diffrn_reflns_point_group_measured_fraction_max 0.842
_diffrn_reflns_theta_full 26.3154
_diffrn_reflns_theta_max 32.2444
_diffrn_reflns_theta_min 2.2041
_diffrn_source 'micro-focus sealed X-ray tube'
_diffrn_source_type 'PhotonJet (Mo) X-ray Source'
_exptl_absorpt_coefficient_mu 5.950
_exptl_absorpt_correction_T_max 1.000
_exptl_absorpt_correction_T_min 0.685
_exptl_absorpt_correction_type gaussian
_exptl_absorpt_process_details
;


CrysAlisPro 1.171.41.96a (Rigaku Oxford Diffraction, 2021)
Numerical absorption correction based on gaussian integration over
a multifaceted crystal model
Empirical absorption correction using spherical harmonics,
implemented in SCALE3 ABSPACK scaling algorithm.
;
_exptl_crystal_colour orange
_exptl_crystal_density_diffrn 1.405
_exptl_crystal_description plate
_exptl_crystal_F_000 1304
_exptl_crystal_size_max 0.122
_exptl_crystal_size_mid 0.092
_exptl_crystal_size_min 0.063
_refine_diff_density_max 2.082
_refine_diff_density_min -0.910
_refine_diff_density_rms 0.143
_refine_ls_extinction_method none
_refine_ls_goodness_of_fit_ref 1.059
_refine_ls_hydrogen_treatment constr
_refine_ls_matrix_type full
_refine_ls_number_parameters 279
_refine_ls_number_reflns 9096
_refine_ls_number_restraints 0
_refine_ls_restrained_S_all 1.059
_refine_ls_R_factor_all 0.0490
_refine_ls_R_factor_gt 0.0323
_refine_ls_shift/su_max 0.002
_refine_ls_shift/su_mean 0.000
_refine_ls_structure_factor_coef Fsqd
_refine_ls_weighting_details 'w=1/[\s^2^(Fo^2^)+(0.0348P)^2^+0.8217P] where P=(Fo^2^+2Fc^2^)/3'
_refine_ls_weighting_scheme calc
_refine_ls_wR_factor_gt 0.0704
_refine_ls_wR_factor_ref 0.0743
_reflns_Friedel_coverage 0.000
_reflns_number_gt 7209
_reflns_number_total 9096
_reflns_threshold_expression 'I > 2\s(I)'
_cod_data_source_file d5sc07240a2.cif
_cod_data_source_block KaOb025Mo_a
_cod_original_cell_volume 3047.82(15)
_cod_database_code 1576865
_shelx_shelxl_version_number 2018/3
_shelx_space_group_comment
;
The symmetry employed for this shelxl refinement is uniquely defined
by the following loop, which should always be used as a source of
symmetry information in preference to the above space-group names.
They are only intended as comments.
;
_shelx_estimated_absorpt_t_min 0.535
_shelx_estimated_absorpt_t_max 0.717
_cell_oxdiff_length_a 11.5922(3)
_cell_oxdiff_length_b 16.9431(3)
_cell_oxdiff_length_c 16.3221(4)
_cell_oxdiff_angle_alpha 89.9777(18)
_cell_oxdiff_angle_beta 108.061(2)
_cell_oxdiff_angle_gamma 90.0588(18)
_cell_oxdiff_volume 3047.82(11)
_cell_oxdiff_measurement_reflns_used 14042
_oxdiff_exptl_absorpt_empirical_full_min 0.884
_oxdiff_exptl_absorpt_empirical_full_max 1.132
_oxdiff_exptl_absorpt_empirical_details
;
Empirical correction (ABSPACK) includes:
- Absorption correction using spherical harmonics
- Frame scaling
;
_diffrn_oxdiff_digest_frames
;
01a5a067722bf776a66ae7548c061730d300676bb9f
;
_reflns_odcompleteness_completeness 99.92
_reflns_odcompleteness_theta 26.32
_reflns_odcompleteness_iscentric 1
_chemical_oxdiff_formula 'Bi C24 P3 H54'

loop_
_space_group_symop_operation_xyz
'x, y, z'
'-x, y+1/2, -z+1/2'
'-x, -y, -z'
'x, -y-1/2, z-1/2'

loop_
_atom_site_label
_atom_site_type_symbol
_atom_site_fract_x
_atom_site_fract_y
_atom_site_fract_z
_atom_site_U_iso_or_equiv
_atom_site_adp_type
_atom_site_occupancy
_atom_site_site_symmetry_order
_atom_site_calc_flag
_atom_site_refinement_flags_posn
_atom_site_refinement_flags_adp
_atom_site_refinement_flags_occupancy
_atom_site_disorder_assembly
_atom_site_disorder_group
Bi1_1 Bi 0.33350(2) 0.70004(2) 0.66114(2) 0.01464(4) Uani 0.9608(3) 1 d . . P A 1
P1_1 P 0.52320(8) 0.69247(5) 0.59836(5) 0.01674(17) Uani 0.9608(3) 1 d . . P A 1
P2_1 P 0.19218(8) 0.57363(5) 0.59886(6) 0.01845(17) Uani 0.9608(3) 1 d . . P A 1
P3_1 P 0.20695(8) 0.82647(5) 0.58223(6) 0.01907(18) Uani 0.9608(3) 1 d . . P A 1
C1_2 C 0.6456(3) 0.7077(2) 0.7059(2) 0.0206(7) Uani 0.9608(3) 1 d . . P A 1
C2_2 C 0.7700(4) 0.7194(3) 0.6926(3) 0.0354(10) Uani 0.9608(3) 1 d . . P A 1
H2A_2 H 0.833940 0.714811 0.748110 0.053 Uiso 0.9608(3) 1 calc R U P A 1
H2B_2 H 0.773493 0.771924 0.668241 0.053 Uiso 0.9608(3) 1 calc R U P A 1
H2C_2 H 0.781999 0.679098 0.652959 0.053 Uiso 0.9608(3) 1 calc R U P A 1
C3_2 C 0.6478(4) 0.6297(2) 0.7542(2) 0.0315(9) Uani 0.9608(3) 1 d . . P A 1
H3A_2 H 0.659842 0.585710 0.718644 0.047 Uiso 0.9608(3) 1 calc R U P A 1
H3B_2 H 0.570652 0.622795 0.766166 0.047 Uiso 0.9608(3) 1 calc R U P A 1
H3C_2 H 0.714435 0.630687 0.808595 0.047 Uiso 0.9608(3) 1 calc R U P A 1
C4_2 C 0.6292(4) 0.7756(2) 0.7644(2) 0.0266(8) Uani 0.9608(3) 1 d . . P A 1
H4A_2 H 0.698503 0.776649 0.817259 0.040 Uiso 0.9608(3) 1 calc R U P A 1
H4B_2 H 0.554345 0.767248 0.779258 0.040 Uiso 0.9608(3) 1 calc R U P A 1
H4C_2 H 0.624244 0.825899 0.733959 0.040 Uiso 0.9608(3) 1 calc R U P A 1
C1_3 C 0.5180(3) 0.7803(2) 0.5234(2) 0.0208(7) Uani 0.9608(3) 1 d . . P A 1
C2_3 C 0.4035(4) 0.7686(2) 0.4485(2) 0.0276(8) Uani 0.9608(3) 1 d . . P A 1
H2A_3 H 0.332603 0.774750 0.468569 0.041 Uiso 0.9608(3) 1 calc R U P A 1
H2B_3 H 0.403533 0.715449 0.424737 0.041 Uiso 0.9608(3) 1 calc R U P A 1
H2C_3 H 0.400350 0.807842 0.403813 0.041 Uiso 0.9608(3) 1 calc R U P A 1
C3_3 C 0.6252(4) 0.7715(3) 0.4877(3) 0.0341(9) Uani 0.9608(3) 1 d . . P A 1
H3A_3 H 0.624978 0.718240 0.464282 0.051 Uiso 0.9608(3) 1 calc R U P A 1
H3B_3 H 0.701269 0.780259 0.534102 0.051 Uiso 0.9608(3) 1 calc R U P A 1
H3C_3 H 0.617699 0.810422 0.441911 0.051 Uiso 0.9608(3) 1 calc R U P A 1
C4_3 C 0.5207(4) 0.8633(2) 0.5615(3) 0.0307(8) Uani 0.9608(3) 1 d . . P A 1
H4A_3 H 0.511161 0.902748 0.515969 0.046 Uiso 0.9608(3) 1 calc R U P A 1
H4B_3 H 0.598385 0.871577 0.606543 0.046 Uiso 0.9608(3) 1 calc R U P A 1
H4C_3 H 0.454292 0.868692 0.586489 0.046 Uiso 0.9608(3) 1 calc R U P A 1
C1_4 C 0.1914(4) 0.5334(2) 0.7080(3) 0.0275(8) Uani 0.9608(3) 1 d . . P A 1
C2_4 C 0.1105(5) 0.5917(3) 0.7384(3) 0.0414(11) Uani 0.9608(3) 1 d . . P A 1
H2A_4 H 0.029555 0.593307 0.695761 0.062 Uiso 0.9608(3) 1 calc R U P A 1
H2B_4 H 0.146690 0.644454 0.744666 0.062 Uiso 0.9608(3) 1 calc R U P A 1
H2C_4 H 0.103762 0.574178 0.793987 0.062 Uiso 0.9608(3) 1 calc R U P A 1
C3_4 C 0.3123(4) 0.5255(2) 0.7788(2) 0.0363(10) Uani 0.9608(3) 1 d . . P A 1
H3A_4 H 0.298616 0.504464 0.830970 0.054 Uiso 0.9608(3) 1 calc R U P A 1
H3B_4 H 0.351004 0.577403 0.791205 0.054 Uiso 0.9608(3) 1 calc R U P A 1
H3C_4 H 0.365070 0.489475 0.759778 0.054 Uiso 0.9608(3) 1 calc R U P A 1
C4_4 C 0.1269(4) 0.4529(2) 0.6944(3) 0.0401(11) Uani 0.9608(3) 1 d . . P A 1
H4A_4 H 0.103765 0.439342 0.745546 0.060 Uiso 0.9608(3) 1 calc R U P A 1
H4B_4 H 0.181673 0.412418 0.684776 0.060 Uiso 0.9608(3) 1 calc R U P A 1
H4C_4 H 0.054002 0.455700 0.644059 0.060 Uiso 0.9608(3) 1 calc R U P A 1
C1_5 C 0.2764(3) 0.5037(2) 0.5466(2) 0.0184(7) Uani 0.9608(3) 1 d . . P A 1
C2_5 C 0.1948(4) 0.4315(2) 0.5133(3) 0.0288(8) Uani 0.9608(3) 1 d . . P A 1
H2A_5 H 0.111538 0.449106 0.484588 0.043 Uiso 0.9608(3) 1 calc R U P A 1
H2B_5 H 0.195948 0.397162 0.561938 0.043 Uiso 0.9608(3) 1 calc R U P A 1
H2C_5 H 0.224907 0.402197 0.472342 0.043 Uiso 0.9608(3) 1 calc R U P A 1
C3_5 C 0.4025(3) 0.4758(2) 0.6006(2) 0.0236(7) Uani 0.9608(3) 1 d . . P A 1
H3A_5 H 0.438200 0.443614 0.564729 0.035 Uiso 0.9608(3) 1 calc R U P A 1
H3B_5 H 0.395719 0.444196 0.649171 0.035 Uiso 0.9608(3) 1 calc R U P A 1
H3C_5 H 0.454357 0.521687 0.622378 0.035 Uiso 0.9608(3) 1 calc R U P A 1
C4_5 C 0.2859(4) 0.5487(2) 0.4670(2) 0.0267(8) Uani 0.9608(3) 1 d . . P A 1
H4A_5 H 0.339852 0.594182 0.485647 0.040 Uiso 0.9608(3) 1 calc R U P A 1
H4B_5 H 0.205218 0.566912 0.432714 0.040 Uiso 0.9608(3) 1 calc R U P A 1
H4C_5 H 0.318797 0.513518 0.432029 0.040 Uiso 0.9608(3) 1 calc R U P A 1
C1_6 C 0.1927(3) 0.8757(2) 0.6841(2) 0.0214(7) Uani 0.9608(3) 1 d . . P A 1
C2_6 C 0.1493(4) 0.8257(2) 0.7476(2) 0.0256(8) Uani 0.9608(3) 1 d . . P A 1
H2A_6 H 0.142591 0.859157 0.794866 0.038 Uiso 0.9608(3) 1 calc R U P A 1
H2B_6 H 0.207701 0.783255 0.770811 0.038 Uiso 0.9608(3) 1 calc R U P A 1
H2C_6 H 0.069808 0.802760 0.717460 0.038 Uiso 0.9608(3) 1 calc R U P A 1
C3_6 C 0.1112(4) 0.9485(2) 0.6592(3) 0.0319(9) Uani 0.9608(3) 1 d . . P A 1
H3A_6 H 0.121726 0.981699 0.710193 0.048 Uiso 0.9608(3) 1 calc R U P A 1
H3B_6 H 0.026303 0.931823 0.636489 0.048 Uiso 0.9608(3) 1 calc R U P A 1
H3C_6 H 0.133467 0.978568 0.615076 0.048 Uiso 0.9608(3) 1 calc R U P A 1
C4_6 C 0.3224(3) 0.9044(2) 0.7312(3) 0.0297(8) Uani 0.9608(3) 1 d . . P A 1
H4A_6 H 0.349198 0.940341 0.693642 0.045 Uiso 0.9608(3) 1 calc R U P A 1
H4B_6 H 0.377331 0.859023 0.745943 0.045 Uiso 0.9608(3) 1 calc R U P A 1
H4C_6 H 0.323229 0.932251 0.784060 0.045 Uiso 0.9608(3) 1 calc R U P A 1
C1_7 C 0.0519(3) 0.7966(2) 0.5085(2) 0.0235(7) Uani 0.9608(3) 1 d . . P A 1
C2_7 C 0.0741(3) 0.7406(2) 0.4406(2) 0.0267(8) Uani 0.9608(3) 1 d . . P A 1
H2A_7 H 0.115389 0.692836 0.468976 0.040 Uiso 0.9608(3) 1 calc R U P A 1
H2B_7 H 0.124898 0.767116 0.410836 0.040 Uiso 0.9608(3) 1 calc R U P A 1
H2C_7 H -0.003707 0.726102 0.398616 0.040 Uiso 0.9608(3) 1 calc R U P A 1
C3_7 C -0.0108(4) 0.8700(2) 0.4618(3) 0.0360(10) Uani 0.9608(3) 1 d . . P A 1
H3A_7 H -0.082840 0.854534 0.414621 0.054 Uiso 0.9608(3) 1 calc R U P A 1
H3B_7 H 0.045165 0.898892 0.438315 0.054 Uiso 0.9608(3) 1 calc R U P A 1
H3C_7 H -0.035070 0.903896 0.502252 0.054 Uiso 0.9608(3) 1 calc R U P A 1
C4_7 C -0.0327(4) 0.7544(2) 0.5517(3) 0.0310(9) Uani 0.9608(3) 1 d . . P A 1
H4A_7 H -0.106437 0.736876 0.507347 0.047 Uiso 0.9608(3) 1 calc R U P A 1
H4B_7 H -0.054409 0.790981 0.591075 0.047 Uiso 0.9608(3) 1 calc R U P A 1
H4C_7 H 0.009300 0.708539 0.584160 0.047 Uiso 0.9608(3) 1 calc R U P A 1
Bi1_11 Bi 0.2855(3) 0.71252(16) 0.55980(18) 0.01464(4) Uani 0.0392(3) 1 d G . P A 2
P1_11 P 0.4985(5) 0.7882(6) 0.6264(7) 0.025 Uiso 0.0392(3) 1 d G U P A 2
P2_11 P 0.3123(10) 0.5698(3) 0.6362(7) 0.025 Uiso 0.0392(3) 1 d G U P A 2
P3_11 P 0.1221(8) 0.7912(6) 0.6156(8) 0.025 Uiso 0.0392(3) 1 d G U P A 2
C1_12 C 0.5586(8) 0.7975(8) 0.5337(11) 0.025 Uiso 0.0392(3) 1 d G U P A 2
C2_12 C 0.4796(13) 0.8568(8) 0.4669(11) 0.025 Uiso 0.0392(3) 1 d G U P A 2
H2A_12 H 0.395602 0.837967 0.446820 0.037 Uiso 0.0392(3) 1 calc R U P A 2
H2B_12 H 0.482415 0.908655 0.494026 0.037 Uiso 0.0392(3) 1 calc R U P A 2
H2C_12 H 0.511100 0.861094 0.417846 0.037 Uiso 0.0392(3) 1 calc R U P A 2
C3_12 C 0.6916(9) 0.8280(11) 0.5650(15) 0.025 Uiso 0.0392(3) 1 d G U P A 2
H3A_12 H 0.742020 0.790916 0.607170 0.037 Uiso 0.0392(3) 1 calc R U P A 2
H3B_12 H 0.722635 0.832361 0.515763 0.037 Uiso 0.0392(3) 1 calc R U P A 2
H3C_12 H 0.693951 0.879922 0.591943 0.037 Uiso 0.0392(3) 1 calc R U P A 2
C4_12 C 0.5558(9) 0.7158(9) 0.4897(10) 0.025 Uiso 0.0392(3) 1 d G U P A 2
H4A_12 H 0.472221 0.696144 0.469762 0.037 Uiso 0.0392(3) 1 calc R U P A 2
H4B_12 H 0.586646 0.721246 0.440463 0.037 Uiso 0.0392(3) 1 calc R U P A 2
H4C_12 H 0.606778 0.678474 0.531262 0.037 Uiso 0.0392(3) 1 calc R U P A 2
C1_13 C 0.5926(6) 0.7173(9) 0.7062(8) 0.025 Uiso 0.0392(3) 1 d G U P A 2
C2_13 C 0.5417(11) 0.7092(10) 0.7834(6) 0.025 Uiso 0.0392(3) 1 d G U P A 2
H2A_13 H 0.457794 0.690272 0.762657 0.037 Uiso 0.0392(3) 1 calc R U P A 2
H2B_13 H 0.591333 0.671552 0.825214 0.037 Uiso 0.0392(3) 1 calc R U P A 2
H2C_13 H 0.543953 0.760758 0.811148 0.037 Uiso 0.0392(3) 1 calc R U P A 2
C3_13 C 0.5899(6) 0.6352(8) 0.6632(10) 0.025 Uiso 0.0392(3) 1 d G U P A 2
H3A_13 H 0.506144 0.616085 0.642116 0.037 Uiso 0.0392(3) 1 calc R U P A 2
H3B_13 H 0.622683 0.639926 0.614736 0.037 Uiso 0.0392(3) 1 calc R U P A 2
H3C_13 H 0.639360 0.597909 0.705508 0.037 Uiso 0.0392(3) 1 calc R U P A 2
C4_13 C 0.7256(6) 0.7473(12) 0.7394(12) 0.025 Uiso 0.0392(3) 1 d G U P A 2
H4A_13 H 0.757889 0.752493 0.690846 0.037 Uiso 0.0392(3) 1 calc R U P A 2
H4B_13 H 0.727663 0.798847 0.767176 0.037 Uiso 0.0392(3) 1 calc R U P A 2
H4C_13 H 0.775043 0.709642 0.781241 0.037 Uiso 0.0392(3) 1 calc R U P A 2
C1_14 C 0.2631(13) 0.49948(18) 0.5447(11) 0.025 Uiso 0.0392(3) 1 d G U P A 2
C2_14 C 0.3571(14) 0.4989(4) 0.4945(11) 0.025 Uiso 0.0392(3) 1 d G U P A 2
H2A_14 H 0.363606 0.551930 0.472403 0.037 Uiso 0.0392(3) 1 calc R U P A 2
H2B_14 H 0.436401 0.482478 0.533111 0.037 Uiso 0.0392(3) 1 calc R U P A 2
H2C_14 H 0.330756 0.461777 0.446152 0.037 Uiso 0.0392(3) 1 calc R U P A 2
C3_14 C 0.2533(18) 0.4152(2) 0.5795(15) 0.025 Uiso 0.0392(3) 1 d G U P A 2
H3A_14 H 0.332457 0.399127 0.618495 0.037 Uiso 0.0392(3) 1 calc R U P A 2
H3B_14 H 0.193422 0.415210 0.610712 0.037 Uiso 0.0392(3) 1 calc R U P A 2
H3C_14 H 0.227808 0.378119 0.531118 0.037 Uiso 0.0392(3) 1 calc R U P A 2
C4_14 C 0.1374(12) 0.5247(5) 0.4829(10) 0.025 Uiso 0.0392(3) 1 d G U P A 2
H4A_14 H 0.143267 0.577861 0.460837 0.037 Uiso 0.0392(3) 1 calc R U P A 2
H4B_14 H 0.111980 0.487539 0.434597 0.037 Uiso 0.0392(3) 1 calc R U P A 2
H4C_14 H 0.077595 0.524630 0.514192 0.037 Uiso 0.0392(3) 1 calc R U P A 2
C1_15 C 0.2003(13) 0.5704(7) 0.6967(9) 0.025 Uiso 0.0392(3) 1 d G U P A 2
C2_15 C 0.2413(16) 0.6294(10) 0.7731(6) 0.025 Uiso 0.0392(3) 1 d G U P A 2
H2A_15 H 0.320782 0.613528 0.811814 0.037 Uiso 0.0392(3) 1 calc R U P A 2
H2B_15 H 0.246860 0.682549 0.750984 0.037 Uiso 0.0392(3) 1 calc R U P A 2
H2C_15 H 0.181959 0.629335 0.804860 0.037 Uiso 0.0392(3) 1 calc R U P A 2
C3_15 C 0.0742(11) 0.5962(7) 0.6358(10) 0.025 Uiso 0.0392(3) 1 d G U P A 2
H3A_15 H 0.047749 0.559187 0.587385 0.037 Uiso 0.0392(3) 1 calc R U P A 2
H3B_15 H 0.015151 0.596139 0.667749 0.037 Uiso 0.0392(3) 1 calc R U P A 2
H3C_15 H 0.080052 0.649353 0.613873 0.037 Uiso 0.0392(3) 1 calc R U P A 2
C4_15 C 0.1894(19) 0.4865(8) 0.7323(13) 0.025 Uiso 0.0392(3) 1 d G U P A 2
H4A_15 H 0.163564 0.449081 0.684298 0.037 Uiso 0.0392(3) 1 calc R U P A 2
H4B_15 H 0.268298 0.470311 0.771553 0.037 Uiso 0.0392(3) 1 calc R U P A 2
H4C_15 H 0.129404 0.487372 0.763422 0.037 Uiso 0.0392(3) 1 calc R U P A 2
C1_16 C 0.0159(8) 0.8339(7) 0.5157(10) 0.025 Uiso 0.0392(3) 1 d G U P A 2
C2_16 C -0.0591(5) 0.7668(9) 0.4587(11) 0.025 Uiso 0.0392(3) 1 d G U P A 2
H2A_16 H -0.004081 0.729691 0.443541 0.037 Uiso 0.0392(3) 1 calc R U P A 2
H2B_16 H -0.105668 0.738856 0.490633 0.037 Uiso 0.0392(3) 1 calc R U P A 2
H2C_16 H -0.114811 0.789442 0.406036 0.037 Uiso 0.0392(3) 1 calc R U P A 2
C3_16 C -0.0715(12) 0.8926(9) 0.5397(15) 0.025 Uiso 0.0392(3) 1 d G U P A 2
H3A_16 H -0.024361 0.934942 0.575669 0.037 Uiso 0.0392(3) 1 calc R U P A 2
H3B_16 H -0.127230 0.915172 0.486973 0.037 Uiso 0.0392(3) 1 calc R U P A 2
H3C_16 H -0.118087 0.864585 0.571570 0.037 Uiso 0.0392(3) 1 calc R U P A 2
C4_16 C 0.0890(11) 0.8784(6) 0.4647(10) 0.025 Uiso 0.0392(3) 1 d G U P A 2
H4A_16 H 0.144201 0.841493 0.449499 0.037 Uiso 0.0392(3) 1 calc R U P A 2
H4B_16 H 0.032772 0.900728 0.412014 0.037 Uiso 0.0392(3) 1 calc R U P A 2
H4C_16 H 0.135956 0.920952 0.500405 0.037 Uiso 0.0392(3) 1 calc R U P A 2
C1_17 C 0.2121(14) 0.8712(6) 0.6840(9) 0.025 Uiso 0.0392(3) 1 d G U P A 2
C2_17 C 0.3008(16) 0.8352(9) 0.7673(7) 0.025 Uiso 0.0392(3) 1 d G U P A 2
H2A_17 H 0.355554 0.798049 0.751850 0.037 Uiso 0.0392(3) 1 calc R U P A 2
H2B_17 H 0.348399 0.877454 0.803158 0.037 Uiso 0.0392(3) 1 calc R U P A 2
H2C_17 H 0.254475 0.807289 0.799380 0.037 Uiso 0.0392(3) 1 calc R U P A 2
C3_17 C 0.2859(14) 0.9159(3) 0.6336(10) 0.025 Uiso 0.0392(3) 1 d G U P A 2
H3A_17 H 0.230135 0.938703 0.581024 0.037 Uiso 0.0392(3) 1 calc R U P A 2
H3B_17 H 0.333042 0.958180 0.669795 0.037 Uiso 0.0392(3) 1 calc R U P A 2
H3C_17 H 0.341055 0.879045 0.618297 0.037 Uiso 0.0392(3) 1 calc R U P A 2
C4_17 C 0.1255(18) 0.9300(9) 0.7087(13) 0.025 Uiso 0.0392(3) 1 d G U P A 2
H4A_17 H 0.069427 0.952839 0.656215 0.037 Uiso 0.0392(3) 1 calc R U P A 2
H4B_17 H 0.079238 0.902092 0.740818 0.037 Uiso 0.0392(3) 1 calc R U P A 2
H4C_17 H 0.173162 0.972256 0.744595 0.037 Uiso 0.0392(3) 1 calc R U P A 2

loop_
_atom_site_aniso_label
_atom_site_aniso_U_11
_atom_site_aniso_U_22
_atom_site_aniso_U_33
_atom_site_aniso_U_23
_atom_site_aniso_U_13
_atom_site_aniso_U_12
Bi1_1 0.01430(6) 0.01333(6) 0.01677(6) 0.00060(5) 0.00550(4) 0.00126(5)
P1_1 0.0150(4) 0.0164(4) 0.0191(4) -0.0031(3) 0.0058(3) -0.0002(3)
P2_1 0.0161(4) 0.0125(4) 0.0280(4) 0.0011(3) 0.0086(4) 0.0007(3)
P3_1 0.0180(4) 0.0174(4) 0.0220(4) 0.0011(3) 0.0066(4) 0.0004(3)
C1_2 0.0144(15) 0.0249(18) 0.0218(16) -0.0030(13) 0.0044(13) -0.0012(13)
C2_2 0.0171(18) 0.056(3) 0.031(2) -0.0069(19) 0.0048(16) -0.0022(18)
C3_2 0.029(2) 0.030(2) 0.0265(19) 0.0011(16) -0.0038(16) 0.0063(16)
C4_2 0.027(2) 0.029(2) 0.0213(17) -0.0059(15) 0.0050(15) -0.0064(16)
C1_3 0.0194(17) 0.0212(17) 0.0234(17) 0.0025(13) 0.0090(15) -0.0003(13)
C2_3 0.032(2) 0.030(2) 0.0217(17) 0.0046(15) 0.0087(16) -0.0004(17)
C3_3 0.033(2) 0.039(2) 0.037(2) 0.0085(18) 0.0201(19) 0.0017(18)
C4_3 0.038(2) 0.0199(18) 0.037(2) 0.0014(16) 0.0161(19) -0.0044(16)
C1_4 0.037(2) 0.0166(17) 0.038(2) 0.0037(15) 0.0253(19) 0.0018(15)
C2_4 0.061(3) 0.026(2) 0.056(3) 0.0061(19) 0.045(3) 0.003(2)
C3_4 0.056(3) 0.029(2) 0.028(2) 0.0086(16) 0.018(2) 0.0051(19)
C4_4 0.049(3) 0.0188(19) 0.065(3) 0.0046(19) 0.036(2) -0.0033(18)
C1_5 0.0168(15) 0.0139(15) 0.0246(17) -0.0025(13) 0.0067(14) -0.0002(13)
C2_5 0.0260(19) 0.0187(18) 0.040(2) -0.0091(16) 0.0075(17) -0.0059(15)
C3_5 0.0230(18) 0.0194(17) 0.0270(18) -0.0048(14) 0.0057(15) 0.0043(14)
C4_5 0.029(2) 0.0260(19) 0.0247(18) -0.0017(15) 0.0076(16) 0.0013(15)
C1_6 0.0231(17) 0.0164(16) 0.0259(17) -0.0029(13) 0.0092(15) 0.0053(13)
C2_6 0.031(2) 0.0232(18) 0.0240(18) -0.0013(14) 0.0107(16) 0.0028(15)
C3_6 0.038(2) 0.0219(19) 0.040(2) 0.0010(16) 0.0168(19) 0.0127(16)
C4_6 0.0284(19) 0.0242(19) 0.038(2) -0.0106(16) 0.0130(17) -0.0006(16)
C1_7 0.0193(17) 0.0235(18) 0.0237(17) -0.0020(14) 0.0007(14) 0.0029(14)
C2_7 0.0235(19) 0.031(2) 0.0212(17) -0.0056(15) 0.0000(15) 0.0018(15)
C3_7 0.038(2) 0.032(2) 0.030(2) 0.0007(16) -0.0014(18) 0.0147(18)
C4_7 0.0219(19) 0.030(2) 0.040(2) -0.0031(17) 0.0079(17) -0.0036(16)
Bi1_11 0.01430(6) 0.01333(6) 0.01677(6) 0.00060(5) 0.00550(4) 0.00126(5)

loop_
_atom_type_symbol
_atom_type_description
_atom_type_scat_dispersion_real
_atom_type_scat_dispersion_imag
_atom_type_scat_source
C C 0.0033 0.0016 'International Tables Vol C Tables 4.2.6.8 and 6.1.1.4'
H H 0.0000 0.0000 'International Tables Vol C Tables 4.2.6.8 and 6.1.1.4'
P P 0.1023 0.0942 'International Tables Vol C Tables 4.2.6.8 and 6.1.1.4'
Bi Bi -4.1077 10.2566 'International Tables Vol C Tables 4.2.6.8 and 6.1.1.4'

loop_
_exptl_crystal_face_index_h
_exptl_crystal_face_index_k
_exptl_crystal_face_index_l
_exptl_crystal_face_perp_dist
-1 1 2 0.0252
2 1 -2 0.0404
-2 -1 2 0.0471
0 2 1 0.0352
0 2 -1 0.0453
1 -1 -1 0.0456
-1 1 1 0.0170
1 0 -2 0.0416
1 -1 0 0.0345
-2 1 -2 0.0530
-1 -1 0 0.0487
-1 -2 -1 0.0614
0 -1 1 0.0312
1 -2 -1 0.0393

loop_
_geom_angle_atom_site_label_1
_geom_angle_atom_site_label_2
_geom_angle_atom_site_label_3
_geom_angle
_geom_angle_site_symmetry_1
_geom_angle_site_symmetry_3
_geom_angle_publ_flag
P3_1 Bi1_1 P2_1 105.93(3) . . ?
P3_1 Bi1_1 P1_1 104.11(3) . . ?
P2_1 Bi1_1 P1_1 106.87(3) . . ?
C1_2 P1_1 C1_3 110.56(16) . . ?
C1_2 P1_1 Bi1_1 96.09(11) . . ?
C1_3 P1_1 Bi1_1 109.68(11) . . ?
C1_5 P2_1 C1_4 110.35(16) . . ?
C1_5 P2_1 Bi1_1 109.16(11) . . ?
C1_4 P2_1 Bi1_1 96.28(12) . . ?
C1_7 P3_1 C1_6 110.37(16) . . ?
C1_7 P3_1 Bi1_1 111.12(12) . . ?
C1_6 P3_1 Bi1_1 96.43(11) . . ?
C3_2 C1_2 C2_2 108.5(3) . . ?
C3_2 C1_2 C4_2 108.0(3) . . ?
C2_2 C1_2 C4_2 106.9(3) . . ?
C3_2 C1_2 P1_1 104.3(2) . . ?
C2_2 C1_2 P1_1 110.6(2) . . ?
C4_2 C1_2 P1_1 118.2(3) . . ?
C1_2 C2_2 H2A_2 109.5 . . ?
C1_2 C2_2 H2B_2 109.5 . . ?
H2A_2 C2_2 H2B_2 109.5 . . ?
C1_2 C2_2 H2C_2 109.5 . . ?
H2A_2 C2_2 H2C_2 109.5 . . ?
H2B_2 C2_2 H2C_2 109.5 . . ?
C1_2 C3_2 H3A_2 109.5 . . ?
C1_2 C3_2 H3B_2 109.5 . . ?
H3A_2 C3_2 H3B_2 109.5 . . ?
C1_2 C3_2 H3C_2 109.5 . . ?
H3A_2 C3_2 H3C_2 109.5 . . ?
H3B_2 C3_2 H3C_2 109.5 . . ?
C1_2 C4_2 H4A_2 109.5 . . ?
C1_2 C4_2 H4B_2 109.5 . . ?
H4A_2 C4_2 H4B_2 109.5 . . ?
C1_2 C4_2 H4C_2 109.5 . . ?
H4A_2 C4_2 H4C_2 109.5 . . ?
H4B_2 C4_2 H4C_2 109.5 . . ?
C2_3 C1_3 C3_3 107.0(3) . . ?
C2_3 C1_3 C4_3 110.5(3) . . ?
C3_3 C1_3 C4_3 109.0(3) . . ?
C2_3 C1_3 P1_1 105.1(2) . . ?
C3_3 C1_3 P1_1 107.3(3) . . ?
C4_3 C1_3 P1_1 117.4(2) . . ?
C1_3 C2_3 H2A_3 109.5 . . ?
C1_3 C2_3 H2B_3 109.5 . . ?
H2A_3 C2_3 H2B_3 109.5 . . ?
C1_3 C2_3 H2C_3 109.5 . . ?
H2A_3 C2_3 H2C_3 109.5 . . ?
H2B_3 C2_3 H2C_3 109.5 . . ?
C1_3 C3_3 H3A_3 109.5 . . ?
C1_3 C3_3 H3B_3 109.5 . . ?
H3A_3 C3_3 H3B_3 109.5 . . ?
C1_3 C3_3 H3C_3 109.5 . . ?
H3A_3 C3_3 H3C_3 109.5 . . ?
H3B_3 C3_3 H3C_3 109.5 . . ?
C1_3 C4_3 H4A_3 109.5 . . ?
C1_3 C4_3 H4B_3 109.5 . . ?
H4A_3 C4_3 H4B_3 109.5 . . ?
C1_3 C4_3 H4C_3 109.5 . . ?
H4A_3 C4_3 H4C_3 109.5 . . ?
H4B_3 C4_3 H4C_3 109.5 . . ?
C3_4 C1_4 C4_4 108.9(3) . . ?
C3_4 C1_4 C2_4 108.7(3) . . ?
C4_4 C1_4 C2_4 107.2(3) . . ?
C3_4 C1_4 P2_1 118.1(3) . . ?
C4_4 C1_4 P2_1 108.9(3) . . ?
C2_4 C1_4 P2_1 104.4(3) . . ?
C1_4 C2_4 H2A_4 109.5 . . ?
C1_4 C2_4 H2B_4 109.5 . . ?
H2A_4 C2_4 H2B_4 109.5 . . ?
C1_4 C2_4 H2C_4 109.5 . . ?
H2A_4 C2_4 H2C_4 109.5 . . ?
H2B_4 C2_4 H2C_4 109.5 . . ?
C1_4 C3_4 H3A_4 109.5 . . ?
C1_4 C3_4 H3B_4 109.5 . . ?
H3A_4 C3_4 H3B_4 109.5 . . ?
C1_4 C3_4 H3C_4 109.5 . . ?
H3A_4 C3_4 H3C_4 109.5 . . ?
H3B_4 C3_4 H3C_4 109.5 . . ?
C1_4 C4_4 H4A_4 109.5 . . ?
C1_4 C4_4 H4B_4 109.5 . . ?
H4A_4 C4_4 H4B_4 109.5 . . ?
C1_4 C4_4 H4C_4 109.5 . . ?
H4A_4 C4_4 H4C_4 109.5 . . ?
H4B_4 C4_4 H4C_4 109.5 . . ?
C3_5 C1_5 C4_5 109.5(3) . . ?
C3_5 C1_5 C2_5 109.3(3) . . ?
C4_5 C1_5 C2_5 107.0(3) . . ?
C3_5 C1_5 P2_1 117.9(2) . . ?
C4_5 C1_5 P2_1 104.6(2) . . ?
C2_5 C1_5 P2_1 108.0(2) . . ?
C1_5 C2_5 H2A_5 109.5 . . ?
C1_5 C2_5 H2B_5 109.5 . . ?
H2A_5 C2_5 H2B_5 109.5 . . ?
C1_5 C2_5 H2C_5 109.5 . . ?
H2A_5 C2_5 H2C_5 109.5 . . ?
H2B_5 C2_5 H2C_5 109.5 . . ?
C1_5 C3_5 H3A_5 109.5 . . ?
C1_5 C3_5 H3B_5 109.5 . . ?
H3A_5 C3_5 H3B_5 109.5 . . ?
C1_5 C3_5 H3C_5 109.5 . . ?
H3A_5 C3_5 H3C_5 109.5 . . ?
H3B_5 C3_5 H3C_5 109.5 . . ?
C1_5 C4_5 H4A_5 109.5 . . ?
C1_5 C4_5 H4B_5 109.5 . . ?
H4A_5 C4_5 H4B_5 109.5 . . ?
C1_5 C4_5 H4C_5 109.5 . . ?
H4A_5 C4_5 H4C_5 109.5 . . ?
H4B_5 C4_5 H4C_5 109.5 . . ?
C3_6 C1_6 C2_6 108.6(3) . . ?
C3_6 C1_6 C4_6 107.7(3) . . ?
C2_6 C1_6 C4_6 108.1(3) . . ?
C3_6 C1_6 P3_1 109.4(2) . . ?
C2_6 C1_6 P3_1 118.7(2) . . ?
C4_6 C1_6 P3_1 103.8(2) . . ?
C1_6 C2_6 H2A_6 109.5 . . ?
C1_6 C2_6 H2B_6 109.5 . . ?
H2A_6 C2_6 H2B_6 109.5 . . ?
C1_6 C2_6 H2C_6 109.5 . . ?
H2A_6 C2_6 H2C_6 109.5 . . ?
H2B_6 C2_6 H2C_6 109.5 . . ?
C1_6 C3_6 H3A_6 109.5 . . ?
C1_6 C3_6 H3B_6 109.5 . . ?
H3A_6 C3_6 H3B_6 109.5 . . ?
C1_6 C3_6 H3C_6 109.5 . . ?
H3A_6 C3_6 H3C_6 109.5 . . ?
H3B_6 C3_6 H3C_6 109.5 . . ?
C1_6 C4_6 H4A_6 109.5 . . ?
C1_6 C4_6 H4B_6 109.5 . . ?
H4A_6 C4_6 H4B_6 109.5 . . ?
C1_6 C4_6 H4C_6 109.5 . . ?
H4A_6 C4_6 H4C_6 109.5 . . ?
H4B_6 C4_6 H4C_6 109.5 . . ?
C3_7 C1_7 C2_7 107.6(3) . . ?
C3_7 C1_7 C4_7 109.6(3) . . ?
C2_7 C1_7 C4_7 108.3(3) . . ?
C3_7 C1_7 P3_1 108.1(3) . . ?
C2_7 C1_7 P3_1 106.5(3) . . ?
C4_7 C1_7 P3_1 116.3(3) . . ?
C1_7 C2_7 H2A_7 109.5 . . ?
C1_7 C2_7 H2B_7 109.5 . . ?
H2A_7 C2_7 H2B_7 109.5 . . ?
C1_7 C2_7 H2C_7 109.5 . . ?
H2A_7 C2_7 H2C_7 109.5 . . ?
H2B_7 C2_7 H2C_7 109.5 . . ?
C1_7 C3_7 H3A_7 109.5 . . ?
C1_7 C3_7 H3B_7 109.5 . . ?
H3A_7 C3_7 H3B_7 109.5 . . ?
C1_7 C3_7 H3C_7 109.5 . . ?
H3A_7 C3_7 H3C_7 109.5 . . ?
H3B_7 C3_7 H3C_7 109.5 . . ?
C1_7 C4_7 H4A_7 109.5 . . ?
C1_7 C4_7 H4B_7 109.5 . . ?
H4A_7 C4_7 H4B_7 109.5 . . ?
C1_7 C4_7 H4C_7 109.5 . . ?
H4A_7 C4_7 H4C_7 109.5 . . ?
H4B_7 C4_7 H4C_7 109.5 . . ?
P2_11 Bi1_11 P3_11 106.3 . . ?
P2_11 Bi1_11 P1_11 106.3 . . ?
P3_11 Bi1_11 P1_11 106.3 . . ?
C1_12 P1_11 C1_13 109.8 . . ?
C1_12 P1_11 Bi1_11 103.9 . . ?
C1_13 P1_11 Bi1_11 103.9 . . ?
C1_14 P2_11 C1_15 109.8 . . ?
C1_14 P2_11 Bi1_11 103.9 . . ?
C1_15 P2_11 Bi1_11 104.0 . . ?
C1_16 P3_11 C1_17 109.8 . . ?
C1_16 P3_11 Bi1_11 103.9 . . ?
C1_17 P3_11 Bi1_11 104.0 . . ?
C3_12 C1_12 C2_12 109.0 . . ?
C3_12 C1_12 C4_12 109.0 . . ?
C2_12 C1_12 C4_12 109.2 . . ?
C3_12 C1_12 P1_11 110.1 . . ?
C2_12 C1_12 P1_11 109.7 . . ?
C4_12 C1_12 P1_11 109.9 . . ?
C1_12 C2_12 H2A_12 109.5 . . ?
C1_12 C2_12 H2B_12 109.5 . . ?
H2A_12 C2_12 H2B_12 109.5 . . ?
C1_12 C2_12 H2C_12 109.5 . . ?
H2A_12 C2_12 H2C_12 109.5 . . ?
H2B_12 C2_12 H2C_12 109.5 . . ?
C1_12 C3_12 H3A_12 109.5 . . ?
C1_12 C3_12 H3B_12 109.5 . . ?
H3A_12 C3_12 H3B_12 109.5 . . ?
C1_12 C3_12 H3C_12 109.5 . . ?
H3A_12 C3_12 H3C_12 109.5 . . ?
H3B_12 C3_12 H3C_12 109.5 . . ?
C1_12 C4_12 H4A_12 109.5 . . ?
C1_12 C4_12 H4B_12 109.5 . . ?
H4A_12 C4_12 H4B_12 109.5 . . ?
C1_12 C4_12 H4C_12 109.5 . . ?
H4A_12 C4_12 H4C_12 109.5 . . ?
H4B_12 C4_12 H4C_12 109.5 . . ?
C4_13 C1_13 C2_13 109.3 . . ?
C4_13 C1_13 C3_13 109.3 . . ?
C2_13 C1_13 C3_13 109.2 . . ?
C4_13 C1_13 P1_11 109.7 . . ?
C2_13 C1_13 P1_11 109.7 . . ?
C3_13 C1_13 P1_11 109.7 . . ?
C1_13 C2_13 H2A_13 109.5 . . ?
C1_13 C2_13 H2B_13 109.5 . . ?
H2A_13 C2_13 H2B_13 109.5 . . ?
C1_13 C2_13 H2C_13 109.5 . . ?
H2A_13 C2_13 H2C_13 109.5 . . ?
H2B_13 C2_13 H2C_13 109.5 . . ?
C1_13 C3_13 H3A_13 109.5 . . ?
C1_13 C3_13 H3B_13 109.5 . . ?
H3A_13 C3_13 H3B_13 109.5 . . ?
C1_13 C3_13 H3C_13 109.5 . . ?
H3A_13 C3_13 H3C_13 109.5 . . ?
H3B_13 C3_13 H3C_13 109.5 . . ?
C1_13 C4_13 H4A_13 109.5 . . ?
C1_13 C4_13 H4B_13 109.5 . . ?
H4A_13 C4_13 H4B_13 109.5 . . ?
C1_13 C4_13 H4C_13 109.5 . . ?
H4A_13 C4_13 H4C_13 109.5 . . ?
H4B_13 C4_13 H4C_13 109.5 . . ?
C3_14 C1_14 C4_14 109.3 . . ?
C3_14 C1_14 C2_14 109.2 . . ?
C4_14 C1_14 C2_14 109.2 . . ?
C3_14 C1_14 P2_11 109.6 . . ?
C4_14 C1_14 P2_11 109.8 . . ?
C2_14 C1_14 P2_11 109.7 . . ?
C1_14 C2_14 H2A_14 109.5 . . ?
C1_14 C2_14 H2B_14 109.5 . . ?
H2A_14 C2_14 H2B_14 109.5 . . ?
C1_14 C2_14 H2C_14 109.5 . . ?
H2A_14 C2_14 H2C_14 109.5 . . ?
H2B_14 C2_14 H2C_14 109.5 . . ?
C1_14 C3_14 H3A_14 109.5 . . ?
C1_14 C3_14 H3B_14 109.5 . . ?
H3A_14 C3_14 H3B_14 109.5 . . ?
C1_14 C3_14 H3C_14 109.5 . . ?
H3A_14 C3_14 H3C_14 109.5 . . ?
H3B_14 C3_14 H3C_14 109.5 . . ?
C1_14 C4_14 H4A_14 109.5 . . ?
C1_14 C4_14 H4B_14 109.5 . . ?
H4A_14 C4_14 H4B_14 109.5 . . ?
C1_14 C4_14 H4C_14 109.5 . . ?
H4A_14 C4_14 H4C_14 109.5 . . ?
H4B_14 C4_14 H4C_14 109.5 . . ?
C2_15 C1_15 C3_15 109.0 . . ?
C2_15 C1_15 C4_15 109.1 . . ?
C3_15 C1_15 C4_15 109.0 . . ?
C2_15 C1_15 P2_11 109.8 . . ?
C3_15 C1_15 P2_11 109.6 . . ?
C4_15 C1_15 P2_11 110.2 . . ?
C1_15 C2_15 H2A_15 109.5 . . ?
C1_15 C2_15 H2B_15 109.5 . . ?
H2A_15 C2_15 H2B_15 109.5 . . ?
C1_15 C2_15 H2C_15 109.5 . . ?
H2A_15 C2_15 H2C_15 109.5 . . ?
H2B_15 C2_15 H2C_15 109.5 . . ?
C1_15 C3_15 H3A_15 109.5 . . ?
C1_15 C3_15 H3B_15 109.5 . . ?
H3A_15 C3_15 H3B_15 109.5 . . ?
C1_15 C3_15 H3C_15 109.5 . . ?
H3A_15 C3_15 H3C_15 109.5 . . ?
H3B_15 C3_15 H3C_15 109.5 . . ?
C1_15 C4_15 H4A_15 109.5 . . ?
C1_15 C4_15 H4B_15 109.5 . . ?
H4A_15 C4_15 H4B_15 109.5 . . ?
C1_15 C4_15 H4C_15 109.5 . . ?
H4A_15 C4_15 H4C_15 109.5 . . ?
H4B_15 C4_15 H4C_15 109.5 . . ?
C3_16 C1_16 C2_16 109.3 . . ?
C3_16 C1_16 C4_16 109.3 . . ?
C2_16 C1_16 C4_16 109.3 . . ?
C3_16 C1_16 P3_11 109.6 . . ?
C2_16 C1_16 P3_11 109.7 . . ?
C4_16 C1_16 P3_11 109.6 . . ?
C1_16 C2_16 H2A_16 109.5 . . ?
C1_16 C2_16 H2B_16 109.5 . . ?
H2A_16 C2_16 H2B_16 109.5 . . ?
C1_16 C2_16 H2C_16 109.5 . . ?
H2A_16 C2_16 H2C_16 109.5 . . ?
H2B_16 C2_16 H2C_16 109.5 . . ?
C1_16 C3_16 H3A_16 109.5 . . ?
C1_16 C3_16 H3B_16 109.5 . . ?
H3A_16 C3_16 H3B_16 109.5 . . ?
C1_16 C3_16 H3C_16 109.5 . . ?
H3A_16 C3_16 H3C_16 109.5 . . ?
H3B_16 C3_16 H3C_16 109.5 . . ?
C1_16 C4_16 H4A_16 109.5 . . ?
C1_16 C4_16 H4B_16 109.5 . . ?
H4A_16 C4_16 H4B_16 109.5 . . ?
C1_16 C4_16 H4C_16 109.5 . . ?
H4A_16 C4_16 H4C_16 109.5 . . ?
H4B_16 C4_16 H4C_16 109.5 . . ?
C2_17 C1_17 C4_17 109.3 . . ?
C2_17 C1_17 C3_17 109.3 . . ?
C4_17 C1_17 C3_17 109.3 . . ?
C2_17 C1_17 P3_11 109.6 . . ?
C4_17 C1_17 P3_11 109.6 . . ?
C3_17 C1_17 P3_11 109.7 . . ?
C1_17 C2_17 H2A_17 109.5 . . ?
C1_17 C2_17 H2B_17 109.5 . . ?
H2A_17 C2_17 H2B_17 109.5 . . ?
C1_17 C2_17 H2C_17 109.5 . . ?
H2A_17 C2_17 H2C_17 109.5 . . ?
H2B_17 C2_17 H2C_17 109.5 . . ?
C1_17 C3_17 H3A_17 109.5 . . ?
C1_17 C3_17 H3B_17 109.5 . . ?
H3A_17 C3_17 H3B_17 109.5 . . ?
C1_17 C3_17 H3C_17 109.5 . . ?
H3A_17 C3_17 H3C_17 109.5 . . ?
H3B_17 C3_17 H3C_17 109.5 . . ?
C1_17 C4_17 H4A_17 109.5 . . ?
C1_17 C4_17 H4B_17 109.5 . . ?
H4A_17 C4_17 H4B_17 109.5 . . ?
C1_17 C4_17 H4C_17 109.5 . . ?
H4A_17 C4_17 H4C_17 109.5 . . ?
H4B_17 C4_17 H4C_17 109.5 . . ?

loop_
_geom_bond_atom_site_label_1
_geom_bond_atom_site_label_2
_geom_bond_distance
_geom_bond_site_symmetry_2
_geom_bond_publ_flag
Bi1_1 P3_1 2.6890(9) . ?
Bi1_1 P2_1 2.6971(9) . ?
Bi1_1 P1_1 2.7011(9) . ?
P1_1 C1_2 1.902(4) . ?
P1_1 C1_3 1.916(4) . ?
P2_1 C1_5 1.897(3) . ?
P2_1 C1_4 1.910(4) . ?
P3_1 C1_7 1.897(4) . ?
P3_1 C1_6 1.912(3) . ?
C1_2 C3_2 1.535(5) . ?
C1_2 C2_2 1.536(5) . ?
C1_2 C4_2 1.545(5) . ?
C2_2 H2A_2 0.9800 . ?
C2_2 H2B_2 0.9800 . ?
C2_2 H2C_2 0.9800 . ?
C3_2 H3A_2 0.9800 . ?
C3_2 H3B_2 0.9800 . ?
C3_2 H3C_2 0.9800 . ?
C4_2 H4A_2 0.9800 . ?
C4_2 H4B_2 0.9800 . ?
C4_2 H4C_2 0.9800 . ?
C1_3 C2_3 1.513(5) . ?
C1_3 C3_3 1.533(5) . ?
C1_3 C4_3 1.535(5) . ?
C2_3 H2A_3 0.9800 . ?
C2_3 H2B_3 0.9800 . ?
C2_3 H2C_3 0.9800 . ?
C3_3 H3A_3 0.9800 . ?
C3_3 H3B_3 0.9800 . ?
C3_3 H3C_3 0.9800 . ?
C4_3 H4A_3 0.9800 . ?
C4_3 H4B_3 0.9800 . ?
C4_3 H4C_3 0.9800 . ?
C1_4 C3_4 1.520(6) . ?
C1_4 C4_4 1.538(5) . ?
C1_4 C2_4 1.546(5) . ?
C2_4 H2A_4 0.9800 . ?
C2_4 H2B_4 0.9800 . ?
C2_4 H2C_4 0.9800 . ?
C3_4 H3A_4 0.9800 . ?
C3_4 H3B_4 0.9800 . ?
C3_4 H3C_4 0.9800 . ?
C4_4 H4A_4 0.9800 . ?
C4_4 H4B_4 0.9800 . ?
C4_4 H4C_4 0.9800 . ?
C1_5 C3_5 1.529(5) . ?
C1_5 C4_5 1.539(5) . ?
C1_5 C2_5 1.539(5) . ?
C2_5 H2A_5 0.9800 . ?
C2_5 H2B_5 0.9800 . ?
C2_5 H2C_5 0.9800 . ?
C3_5 H3A_5 0.9800 . ?
C3_5 H3B_5 0.9800 . ?
C3_5 H3C_5 0.9800 . ?
C4_5 H4A_5 0.9800 . ?
C4_5 H4B_5 0.9800 . ?
C4_5 H4C_5 0.9800 . ?
C1_6 C3_6 1.530(5) . ?
C1_6 C2_6 1.538(5) . ?
C1_6 C4_6 1.541(5) . ?
C2_6 H2A_6 0.9800 . ?
C2_6 H2B_6 0.9800 . ?
C2_6 H2C_6 0.9800 . ?
C3_6 H3A_6 0.9800 . ?
C3_6 H3B_6 0.9800 . ?
C3_6 H3C_6 0.9800 . ?
C4_6 H4A_6 0.9800 . ?
C4_6 H4B_6 0.9800 . ?
C4_6 H4C_6 0.9800 . ?
C1_7 C3_7 1.522(5) . ?
C1_7 C2_7 1.541(5) . ?
C1_7 C4_7 1.548(5) . ?
C2_7 H2A_7 0.9800 . ?
C2_7 H2B_7 0.9800 . ?
C2_7 H2C_7 0.9800 . ?
C3_7 H3A_7 0.9800 . ?
C3_7 H3B_7 0.9800 . ?
C3_7 H3C_7 0.9800 . ?
C4_7 H4A_7 0.9800 . ?
C4_7 H4B_7 0.9800 . ?
C4_7 H4C_7 0.9800 . ?
Bi1_11 P2_11 2.6942 . ?
Bi1_11 P3_11 2.6942 . ?
Bi1_11 P1_11 2.6942 . ?
P1_11 C1_12 1.8577 . ?
P1_11 C1_13 1.8578 . ?
P2_11 C1_14 1.8576 . ?
P2_11 C1_15 1.8578 . ?
P3_11 C1_16 1.8579 . ?
P3_11 C1_17 1.8579 . ?
C1_12 C3_12 1.5545 . ?
C1_12 C2_12 1.5546 . ?
C1_12 C4_12 1.5549 . ?
C2_12 H2A_12 0.9800 . ?
C2_12 H2B_12 0.9800 . ?
C2_12 H2C_12 0.9800 . ?
C3_12 H3A_12 0.9800 . ?
C3_12 H3B_12 0.9800 . ?
C3_12 H3C_12 0.9800 . ?
C4_12 H4A_12 0.9800 . ?
C4_12 H4B_12 0.9800 . ?
C4_12 H4C_12 0.9800 . ?
C1_13 C4_13 1.5531 . ?
C1_13 C2_13 1.5538 . ?
C1_13 C3_13 1.5539 . ?
C2_13 H2A_13 0.9800 . ?
C2_13 H2B_13 0.9800 . ?
C2_13 H2C_13 0.9800 . ?
C3_13 H3A_13 0.9800 . ?
C3_13 H3B_13 0.9800 . ?
C3_13 H3C_13 0.9800 . ?
C4_13 H4A_13 0.9800 . ?
C4_13 H4B_13 0.9800 . ?
C4_13 H4C_13 0.9800 . ?
C1_14 C3_14 1.5535 . ?
C1_14 C4_14 1.5538 . ?
C1_14 C2_14 1.5540 . ?
C2_14 H2A_14 0.9800 . ?
C2_14 H2B_14 0.9800 . ?
C2_14 H2C_14 0.9800 . ?
C3_14 H3A_14 0.9800 . ?
C3_14 H3B_14 0.9800 . ?
C3_14 H3C_14 0.9800 . ?
C4_14 H4A_14 0.9800 . ?
C4_14 H4B_14 0.9800 . ?
C4_14 H4C_14 0.9800 . ?
C1_15 C2_15 1.5541 . ?
C1_15 C3_15 1.5544 . ?
C1_15 C4_15 1.5554 . ?
C2_15 H2A_15 0.9800 . ?
C2_15 H2B_15 0.9800 . ?
C2_15 H2C_15 0.9800 . ?
C3_15 H3A_15 0.9800 . ?
C3_15 H3B_15 0.9800 . ?
C3_15 H3C_15 0.9800 . ?
C4_15 H4A_15 0.9800 . ?
C4_15 H4B_15 0.9800 . ?
C4_15 H4C_15 0.9800 . ?
C1_16 C3_16 1.5536 . ?
C1_16 C2_16 1.5538 . ?
C1_16 C4_16 1.5540 . ?
C2_16 H2A_16 0.9800 . ?
C2_16 H2B_16 0.9800 . ?
C2_16 H2C_16 0.9800 . ?
C3_16 H3A_16 0.9800 . ?
C3_16 H3B_16 0.9800 . ?
C3_16 H3C_16 0.9800 . ?
C4_16 H4A_16 0.9800 . ?
C4_16 H4B_16 0.9800 . ?
C4_16 H4C_16 0.9800 . ?
C1_17 C2_17 1.5534 . ?
C1_17 C4_17 1.5540 . ?
C1_17 C3_17 1.5541 . ?
C2_17 H2A_17 0.9800 . ?
C2_17 H2B_17 0.9800 . ?
C2_17 H2C_17 0.9800 . ?
C3_17 H3A_17 0.9800 . ?
C3_17 H3B_17 0.9800 . ?
C3_17 H3C_17 0.9800 . ?
C4_17 H4A_17 0.9800 . ?
C4_17 H4B_17 0.9800 . ?
C4_17 H4C_17 0.9800 . ?

loop_
_exptl_oxdiff_crystal_face_indexfrac_h
_exptl_oxdiff_crystal_face_indexfrac_k
_exptl_oxdiff_crystal_face_indexfrac_l
_exptl_oxdiff_crystal_face_x
_exptl_oxdiff_crystal_face_y
_exptl_oxdiff_crystal_face_z
-0.9994 1.0002 2.0031 -0.0171 0.0264 0.0981
2.0010 0.9993 -2.0050 -0.0287 0.0665 -0.1191
-2.0010 -0.9993 2.0050 0.0287 -0.0665 0.1191
0.0013 1.9994 0.9999 -0.0491 0.0705 0.0415
0.0006 1.9971 -1.0052 -0.0922 0.0160 -0.0183
0.9998 -0.9991 -1.0005 0.0386 0.0008 -0.0682
-0.9998 0.9991 1.0005 -0.0386 -0.0008 0.0682
0.9999 -0.0011 -2.0044 -0.0183 -0.0048 -0.0923
1.0001 -0.9979 0.0021 0.0602 0.0280 -0.0384
-2.0014 0.9944 -2.0080 -0.1284 -0.1322 0.0112
-1.0010 -1.0004 0.0006 0.0104 -0.0713 0.0268
-1.0019 -2.0006 -1.0007 0.0241 -0.1202 -0.0089
-0.0001 -0.9980 1.0039 0.0569 0.0056 0.0241
0.9993 -1.9982 -0.9992 0.0740 -0.0208 -0.0740
